data_2310396
loop_
_publ_author_name
'Grimm, H.'
'Fitzgerald, W.J.'

_publ_section_title
;
 A neutron investigation of the low-temperature structure of Rb H3 (Se
 O3)2
;
_journal_name_full 'Acta Crystallographica A (24,1968-38,1982)'
_journal_page_first 268
_journal_page_last 274
_journal_volume 34
_journal_year 1978
_chemical_formula_sum 'H3 O6 Rb Se2'
_chemical_name_systematic 'Rb H3 (Se O3)2'
_space_group_IT_number 19
_symmetry_space_group_name_Hall 'P 2ac 2ab'
_symmetry_space_group_name_H-M 'P 21 21 21'
_cell_angle_alpha 90
_cell_angle_beta 90
_cell_angle_gamma 90
_cell_formula_units_Z 8
_cell_length_a 5.9192
_cell_length_b 17.9506
_cell_length_c 12.5038
_cell_volume 1328.569
_citation_journal_id_ASTM ACACBN
_cod_data_source_file Grimm_ACACBN_1978_1039.cif
_cod_data_source_block H3O6Rb1Se2
_cod_original_formula_sum 'H3 O6 Rb1 Se2'
_cod_database_code 2310396

loop_
_symmetry_equiv_pos_as_xyz
x,y,z
-x+1/2,-y,z+1/2
x+1/2,-y+1/2,-z
-x,y+1/2,-z+1/2

loop_
_atom_site_label
_atom_site_type_symbol
_atom_site_fract_x
_atom_site_fract_y
_atom_site_fract_z
_atom_site_occupancy
_atom_site_U_iso_or_equiv
O4 O-2 0 -0.728 0.3516 1 0.0
O12 O-2 0.4445 -0.7048 0.3304 1 0.0
O2 O-2 -0.2996 -0.9197 0.4885 1 0.0
O6 O-2 -0.0026 -0.9294 0.3296 1 0.0
H2 H+1 -0.2153 -0.9666 0.5058 1 0.0
O7 O-2 0.7861 0.3366 0.0993 1 0.0
Se4 Se+4 0.2435 -0.7424 0.4174 1 0.0
O3 O-2 0.5002 0.2274 0.1474 1 0.0
Rb1 Rb+1 0.2644 0.0829 0.1169 1 0.0
Se3 Se+4 0.7413 0.2426 0.0826 1 0.0
H1 H+1 0.2767 0.4582 -0.0053 1 0.0
Rb2 Rb+1 -0.2324 -0.5826 0.383 1 0.0
H5 H+1 0.6141 0.3898 0.1433 1 0.0
O9 O-2 0.0803 0.4611 0.211 1 0.0
H4 H+1 0.4636 -0.7366 0.2577 1 0.0
Se2 Se+4 -0.2776 -0.8944 0.3524 1 0.0
O10 O-2 -0.4187 -0.9609 0.2891 1 0.0
H3 H+1 0.9641 0.2362 0.241 1 0.0
O11 O-2 0.944 0.2051 0.1702 1 0.0
O8 O-2 0.2892 -0.8359 0.4009 1 0.0
O1 O-2 0.1954 0.4195 0.0121 1 0.0
O5 O-2 0.496 0.4297 0.1694 1 0.0
Se1 Se+4 0.2202 0.3952 0.1472 1 0.0
H6 H+1 0.1147 -0.8898 0.3555 1 0.0
